data_1572458
loop_
_publ_author_name
'Zueva, Anna Y.'
'Bilyachenko, Alexey N.'
'Khrustalev, Victor N.'
'Shul'pina, Lidia S.'
'Ikonnikov, Nikolay S.'
'Dorovatovskii, Pavel V.'
'Shubina, Elena S.'
'Ragimov, Karim'
'Lobanov, Nikolai N.'
'Sun, Di'

_publ_section_title
;
 Rational (supra)molecular design and catalytic activity of cage-like
 Cu<sub>4</sub>-based phenylsilsesquioxanes.
;
_journal_issue 39
_journal_name_full Nanoscale
_journal_page_first 18389
_journal_page_last 18398
_journal_paper_doi 10.1039/d4nr02173h
_journal_volume 16
_journal_year 2024
_chemical_formula_moiety '2(C79 H89 Cu4 Na4 O31.50 Si12), C2 H6 O'
_chemical_formula_sum 'C160 H184 Cu8 Na8 O64 Si24'
_chemical_formula_weight 4497.56
_space_group_crystal_system monoclinic
_space_group_IT_number 15
_space_group_name_Hall '-C 2yc'
_space_group_name_H-M_alt 'C 1 2/c 1'
_atom_sites_solution_hydrogens mixed
_atom_sites_solution_primary difmap
_atom_sites_solution_secondary difmap
_audit_creation_method SHELXL-2013
_audit_update_record
;
2024-05-14 deposited with the CCDC.	2024-08-22 downloaded from the CCDC.
;
_cell_angle_alpha 90
_cell_angle_beta 118.589(9)
_cell_angle_gamma 90
_cell_formula_units_Z 2
_cell_length_a 35.542(3)
_cell_length_b 12.5270(8)
_cell_length_c 25.4243(19)
_cell_measurement_reflns_used 1000
_cell_measurement_temperature 100(2)
_cell_measurement_theta_max 24.5
_cell_measurement_theta_min 1.9
_cell_volume 9939.6(15)
_computing_cell_refinement 'iMosflm (Battye et al., 2011)'
_computing_data_collection 'Marccd (Doyle, 2011)'
_computing_data_reduction iMosflm
_computing_molecular_graphics 'SHELXTL (Sheldrick, 2015)'
_computing_publication_material SHELXTL
_computing_structure_refinement 'SHELXL (Sheldrick, 2015)'
_computing_structure_solution 'SHELXT (Sheldrick, 2015)'
_diffrn_ambient_temperature 100(2)
_diffrn_measured_fraction_theta_full 0.938
_diffrn_measured_fraction_theta_max 0.918
_diffrn_measurement_device_type 'Rayonix SX165 CCD'
_diffrn_measurement_method '/f scan'
_diffrn_radiation_type synchrotron
_diffrn_radiation_wavelength 0.74500
_diffrn_reflns_av_R_equivalents 0.0734
_diffrn_reflns_av_unetI/netI 0.0576
_diffrn_reflns_Laue_measured_fraction_full 0.938
_diffrn_reflns_Laue_measured_fraction_max 0.918
_diffrn_reflns_limit_h_max 49
_diffrn_reflns_limit_h_min -45
_diffrn_reflns_limit_k_max 17
_diffrn_reflns_limit_k_min -17
_diffrn_reflns_limit_l_max 29
_diffrn_reflns_limit_l_min -33
_diffrn_reflns_number 46666
_diffrn_reflns_point_group_measured_fraction_full 0.938
_diffrn_reflns_point_group_measured_fraction_max 0.918
_diffrn_reflns_theta_full 26.551
_diffrn_reflns_theta_max 31.001
_diffrn_reflns_theta_min 1.836
_exptl_absorpt_coefficient_mu 1.229
_exptl_absorpt_correction_T_max 0.924
_exptl_absorpt_correction_T_min 0.868
_exptl_absorpt_correction_type multi-scan
_exptl_absorpt_process_details 'Scala (Evans, 2006)'
_exptl_crystal_colour blue
_exptl_crystal_density_diffrn 1.503
_exptl_crystal_description prism
_exptl_crystal_F_000 4624
_exptl_crystal_size_max 0.10
_exptl_crystal_size_mid 0.05
_exptl_crystal_size_min 0.05
_refine_diff_density_max 0.950
_refine_diff_density_min -1.061
_refine_diff_density_rms 0.109
_refine_ls_extinction_coef 0.00025(6)
_refine_ls_extinction_expression Fc^*^=kFc[1+0.001xFc^2^\l^3^/sin(2\q)]^-1/4^
_refine_ls_extinction_method SHELXL
_refine_ls_goodness_of_fit_ref 1.024
_refine_ls_hydrogen_treatment constr
_refine_ls_matrix_type full
_refine_ls_number_parameters 618
_refine_ls_number_reflns 12632
_refine_ls_number_restraints 12
_refine_ls_restrained_S_all 1.024
_refine_ls_R_factor_all 0.1013
_refine_ls_R_factor_gt 0.0657
_refine_ls_shift/su_max 0.001
_refine_ls_shift/su_mean 0.000
_refine_ls_structure_factor_coef Fsqd
_refine_ls_weighting_details 'w=1/[\s^2^(Fo^2^)+(0.0915P)^2^+41.8115P] where P=(Fo^2^+2Fc^2^)/3'
_refine_ls_weighting_scheme calc
_refine_ls_wR_factor_gt 0.1648
_refine_ls_wR_factor_ref 0.1881
_reflns_Friedel_coverage 0.000
_reflns_number_gt 8667
_reflns_number_total 12632
_reflns_threshold_expression 'I > 2\s(I)'
_cod_data_source_file d4nr02173h2.cif
_cod_data_source_block 8
_cod_depositor_comments 'Adding full bibliography for 1572445--1572463.cif.'
_cod_original_sg_symbol_H-M 'C 2/c'
_cod_database_code 1572458
_shelx_space_group_comment
;
The symmetry employed for this shelxl refinement is uniquely defined
by the following loop, which should always be used as a source of
symmetry information in preference to the above space-group names.
They are only intended as comments.
;
_shelx_estimated_absorpt_t_min 0.888
_shelx_estimated_absorpt_t_max 0.942
_shelxl_version_number 2013-4

loop_
_space_group_symop_operation_xyz
'x, y, z'
'-x, y, -z+1/2'
'x+1/2, y+1/2, z'
'-x+1/2, y+1/2, -z+1/2'
'-x, -y, -z'
'x, -y, z-1/2'
'-x+1/2, -y+1/2, -z'
'x+1/2, -y+1/2, z-1/2'

loop_
_atom_site_label
_atom_site_type_symbol
_atom_site_fract_x
_atom_site_fract_y
_atom_site_fract_z
_atom_site_U_iso_or_equiv
_atom_site_adp_type
_atom_site_occupancy
_atom_site_site_symmetry_order
_atom_site_calc_flag
_atom_site_refinement_flags_posn
_atom_site_refinement_flags_adp
_atom_site_refinement_flags_occupancy
_atom_site_disorder_assembly
_atom_site_disorder_group
Cu1 Cu 0.49115(2) 0.51504(4) 0.68526(2) 0.02903(14) Uani 1 1 d . . . . .
Cu2 Cu 0.54723(2) 0.20402(4) 0.76981(2) 0.02835(14) Uani 1 1 d . . . . .
Si1 Si 0.39208(4) 0.47754(10) 0.58892(6) 0.0296(2) Uani 1 1 d . . . . .
Si2 Si 0.39303(4) 0.23386(9) 0.58759(6) 0.0295(2) Uani 1 1 d . . . . .
Si3 Si 0.48280(4) 0.15783(9) 0.63036(6) 0.0286(2) Uani 1 1 d . . . . .
Si4 Si 0.56907(4) 0.23747(9) 0.66206(6) 0.0296(3) Uani 1 1 d . . . . .
Si5 Si 0.57473(4) 0.48104(9) 0.66982(6) 0.0288(2) Uani 1 1 d . . . . .
Si6 Si 0.58842(4) 0.54136(9) 0.78976(6) 0.0290(2) Uani 1 1 d . . . . .
Na1 Na 0.47376(6) 0.49264(15) 0.55201(9) 0.0376(4) Uani 1 1 d . . . . .
Na2 Na 0.63682(6) 0.31816(15) 0.80568(9) 0.0384(4) Uani 1 1 d . . . . .
O1 O 0.37976(10) 0.3558(2) 0.56338(14) 0.0336(7) Uani 1 1 d . . . . .
O2 O 0.43585(10) 0.2043(2) 0.58104(14) 0.0308(6) Uani 1 1 d . . . . .
O3 O 0.51802(9) 0.2144(2) 0.61606(14) 0.0303(6) Uani 1 1 d . . . . .
O4 O 0.57804(10) 0.3603(2) 0.64716(14) 0.0315(6) Uani 1 1 d . . . . .
O5 O 0.60210(9) 0.4827(2) 0.74364(14) 0.0305(6) Uani 1 1 d . . . . .
O6 O 0.61812(9) 0.4832(2) 0.85391(14) 0.0306(6) Uani 1 1 d . . . . .
O7 O 0.44050(9) 0.5085(2) 0.60916(14) 0.0322(6) Uani 1 1 d . . . . .
O8 O 0.40208(9) 0.2174(2) 0.65434(14) 0.0318(6) Uani 1 1 d . . . . .
O9 O 0.49180(10) 0.1894(3) 0.69689(14) 0.0327(7) Uani 1 1 d . . . . .
O10 O 0.58043(10) 0.2252(3) 0.73007(14) 0.0323(7) Uani 1 1 d . . . . .
O11 O 0.52663(10) 0.5181(2) 0.64741(14) 0.0314(6) Uani 1 1 d . . . . .
O12 O 0.53850(10) 0.5188(3) 0.76703(14) 0.0338(7) Uani 1 1 d . . . . .
C1 C 0.35317(14) 0.5671(3) 0.5291(2) 0.0315(9) Uani 1 1 d . . . . .
C2 C 0.36520(16) 0.6402(4) 0.4985(2) 0.0378(10) Uani 1 1 d . . . . .
H2 H 0.3946 0.6468 0.5089 0.045 Uiso 1 1 calc R U . . .
C3 C 0.33491(18) 0.7037(4) 0.4530(3) 0.0461(12) Uani 1 1 d . . . . .
H3 H 0.3436 0.7511 0.4318 0.055 Uiso 1 1 calc R U . . .
C4 C 0.29208(17) 0.6982(4) 0.4386(3) 0.0466(12) Uani 1 1 d . . . . .
H4 H 0.2715 0.7423 0.4080 0.056 Uiso 1 1 calc R U . . .
C5 C 0.27974(17) 0.6277(5) 0.4693(3) 0.0503(13) Uani 1 1 d . . . . .
H5 H 0.2506 0.6244 0.4605 0.060 Uiso 1 1 calc R U . . .
C6 C 0.30993(16) 0.5618(4) 0.5131(2) 0.0435(11) Uani 1 1 d . . . . .
H6 H 0.3008 0.5116 0.5326 0.052 Uiso 1 1 calc R U . . .
C7 C 0.34727(14) 0.1478(4) 0.5356(2) 0.0334(9) Uani 1 1 d . . . . .
C8 C 0.30806(16) 0.1900(4) 0.4929(2) 0.0406(11) Uani 1 1 d . . . . .
H8 H 0.3046 0.2653 0.4889 0.049 Uiso 1 1 calc R U . . .
C9 C 0.27381(17) 0.1238(5) 0.4559(3) 0.0501(13) Uani 1 1 d . . . . .
H9 H 0.2475 0.1538 0.4268 0.060 Uiso 1 1 calc R U . . .
C10 C 0.27870(17) 0.0143(5) 0.4623(3) 0.0507(14) Uani 1 1 d . . . . .
H10 H 0.2557 -0.0311 0.4370 0.061 Uiso 1 1 calc R U . . .
C11 C 0.31676(18) -0.0297(5) 0.5049(3) 0.0484(13) Uani 1 1 d . . . . .
H11 H 0.3198 -0.1049 0.5096 0.058 Uiso 1 1 calc R U . . .
C12 C 0.35061(16) 0.0369(4) 0.5410(2) 0.0396(11) Uani 1 1 d . . . . .
H12 H 0.3767 0.0061 0.5702 0.047 Uiso 1 1 calc R U . . .
C13 C 0.48346(14) 0.0108(3) 0.6196(2) 0.0327(9) Uani 1 1 d . . . . .
C14 C 0.46341(16) -0.0587(4) 0.6418(2) 0.0383(10) Uani 1 1 d . . . . .
H14 H 0.4510 -0.0306 0.6647 0.046 Uiso 1 1 calc R U . . .
C15 C 0.46129(18) -0.1677(4) 0.6309(3) 0.0479(13) Uani 1 1 d . . . . .
H15 H 0.4464 -0.2129 0.6447 0.058 Uiso 1 1 calc R U . . .
C16 C 0.48084(19) -0.2103(4) 0.6002(3) 0.0483(13) Uani 1 1 d . . . . .
H16 H 0.4801 -0.2851 0.5937 0.058 Uiso 1 1 calc R U . . .
C17 C 0.50157(17) -0.1439(4) 0.5787(3) 0.0438(11) Uani 1 1 d . . . . .
H17 H 0.5152 -0.1734 0.5577 0.053 Uiso 1 1 calc R U . . .
C18 C 0.50252(16) -0.0335(4) 0.5878(2) 0.0369(10) Uani 1 1 d . . . . .
H18 H 0.5163 0.0116 0.5723 0.044 Uiso 1 1 calc R U . . .
C19 C 0.60086(14) 0.1485(3) 0.6395(2) 0.0329(9) Uani 1 1 d . . . . .
C20 C 0.58738(16) 0.1250(4) 0.5799(2) 0.0382(10) Uani 1 1 d . . . . .
H20 H 0.5613 0.1551 0.5500 0.046 Uiso 1 1 calc R U . . .
C21 C 0.61094(18) 0.0586(4) 0.5624(3) 0.0436(12) Uani 1 1 d . . . . .
H21 H 0.6008 0.0435 0.5212 0.052 Uiso 1 1 calc R U . . .
C22 C 0.64849(18) 0.0156(4) 0.6047(3) 0.0446(12) Uani 1 1 d . . . . .
H22 H 0.6648 -0.0290 0.5929 0.054 Uiso 1 1 calc R U . . .
C23 C 0.66308(19) 0.0367(4) 0.6653(3) 0.0521(14) Uani 1 1 d . . . . .
H23 H 0.6892 0.0063 0.6948 0.063 Uiso 1 1 calc R U . . .
C24 C 0.63926(17) 0.1026(4) 0.6821(3) 0.0436(11) Uani 1 1 d . . . . .
H24 H 0.6493 0.1168 0.7234 0.052 Uiso 1 1 calc R U . . .
C25 C 0.60372(15) 0.5687(4) 0.6418(2) 0.0357(10) Uani 1 1 d . . . . .
C26 C 0.62837(15) 0.5279(4) 0.6168(2) 0.0382(10) Uani 1 1 d . . . . .
H26 H 0.6292 0.4530 0.6117 0.046 Uiso 1 1 calc R U . . .
C27 C 0.65166(18) 0.5954(5) 0.5994(3) 0.0495(13) Uani 1 1 d . . . . .
H27 H 0.6683 0.5664 0.5826 0.059 Uiso 1 1 calc R U . . .
C28 C 0.6505(2) 0.7051(5) 0.6066(3) 0.0578(16) Uani 1 1 d . . . . .
H28 H 0.6661 0.7512 0.5943 0.069 Uiso 1 1 calc R U . . .
C29 C 0.6268(2) 0.7475(5) 0.6317(3) 0.0550(15) Uani 1 1 d . . . . .
H29 H 0.6266 0.8223 0.6376 0.066 Uiso 1 1 calc R U . . .
C30 C 0.60313(18) 0.6798(4) 0.6484(2) 0.0443(12) Uani 1 1 d . . . . .
H30 H 0.5863 0.7095 0.6646 0.053 Uiso 1 1 calc R U . . .
C31 C 0.59993(15) 0.6872(4) 0.7944(2) 0.0332(9) Uani 1 1 d . . . . .
C32 C 0.6387(2) 0.7289(5) 0.8366(3) 0.0606(17) Uani 1 1 d . . . . .
H32 H 0.6600 0.6826 0.8648 0.073 Uiso 1 1 calc R U . . .
C33 C 0.6470(2) 0.8381(5) 0.8383(4) 0.081(3) Uani 1 1 d . . . . .
H33 H 0.6733 0.8663 0.8686 0.098 Uiso 1 1 calc R U . . .
C34 C 0.6170(2) 0.9050(4) 0.7958(3) 0.0596(16) Uani 1 1 d . . . . .
H34 H 0.6233 0.9786 0.7957 0.071 Uiso 1 1 calc R U . . .
C35 C 0.57858(18) 0.8667(4) 0.7544(3) 0.0443(12) Uani 1 1 d . . . . .
H35 H 0.5578 0.9129 0.7255 0.053 Uiso 1 1 calc R U . . .
C36 C 0.56998(16) 0.7580(4) 0.7547(2) 0.0387(10) Uani 1 1 d . . . . .
H36 H 0.5425 0.7317 0.7265 0.046 Uiso 1 1 calc R U . . .
O13 O 0.46978(12) 0.6102(3) 0.48118(16) 0.0427(8) Uani 1 1 d . . . . .
H13A H 0.4464 0.5957 0.4461 0.064 Uiso 1 1 d R U . . .
H13B H 0.4679 0.6771 0.4926 0.064 Uiso 1 1 d R U . . .
O14 O 0.45097(12) 0.3300(3) 0.50125(16) 0.0439(8) Uani 1 1 d . . . . .
H14A H 0.4524 0.2790 0.5271 0.066 Uiso 1 1 d R U . . .
H14B H 0.4238 0.3365 0.4718 0.066 Uiso 1 1 d R U . . .
O15 O 0.67578(13) 0.1633(3) 0.8468(2) 0.0630(12) Uani 1 1 d D . . . .
H15O H 0.6602 0.1386 0.8636 0.094 Uiso 1 1 d R U . . .
C37 C 0.71346(19) 0.1015(6) 0.8812(2) 0.0744(15) Uani 1 1 d D . . . .
H37A H 0.7072 0.0448 0.9031 0.089 Uiso 1 1 calc R U . . .
H37B H 0.7363 0.1478 0.9110 0.089 Uiso 1 1 calc R U . . .
C38 C 0.7288(2) 0.0511(6) 0.8403(3) 0.0744(15) Uani 1 1 d D . . . .
H38A H 0.7542 0.0074 0.8643 0.112 Uiso 1 1 calc R U . . .
H38B H 0.7360 0.1074 0.8199 0.112 Uiso 1 1 calc R U . . .
H38C H 0.7060 0.0061 0.8106 0.112 Uiso 1 1 calc R U . . .
O16 O 0.6945(3) 0.3863(9) 0.7966(5) 0.067(3) Uani 0.5 1 d D . P A 1
H16O H 0.6956 0.4580 0.7986 0.101 Uiso 0.5 1 d R U P A 1
C39 C 0.7323(3) 0.3479(13) 0.7965(4) 0.085(4) Uani 0.5 1 d D . P A 1
H39A H 0.7394 0.2757 0.8145 0.102 Uiso 0.5 1 calc R U P A 1
H39B H 0.7567 0.3958 0.8210 0.102 Uiso 0.5 1 calc R U P A 1
C40 C 0.7254(5) 0.3438(13) 0.7326(5) 0.085(4) Uani 0.5 1 d D . P A 1
H40A H 0.7488 0.3034 0.7319 0.128 Uiso 0.5 1 calc R U P A 1
H40B H 0.7250 0.4165 0.7182 0.128 Uiso 0.5 1 calc R U P A 1
H40C H 0.6981 0.3087 0.7067 0.128 Uiso 0.5 1 calc R U P A 1
O16A O 0.6917(6) 0.4315(13) 0.8119(9) 0.054(3) Uani 0.25 1 d D . P A 2
H16A H 0.6823 0.4958 0.8163 0.081 Uiso 0.25 1 d R U P A 2
C39A C 0.7133(7) 0.4586(12) 0.7785(10) 0.054(3) Uani 0.25 1 d D . P A 2
H39C H 0.6997 0.4209 0.7396 0.065 Uiso 0.25 1 calc R U P A 2
H39D H 0.7436 0.4358 0.8009 0.065 Uiso 0.25 1 calc R U P A 2
C40A C 0.7111(7) 0.5788(13) 0.7680(11) 0.054(3) Uani 0.25 1 d D . P A 2
H40D H 0.7133 0.5938 0.7318 0.081 Uiso 0.25 1 calc R U P A 2
H40E H 0.7348 0.6136 0.8025 0.081 Uiso 0.25 1 calc R U P A 2
H40F H 0.6838 0.6063 0.7631 0.081 Uiso 0.25 1 calc R U P A 2
O17 O 0.7013(7) 0.6143(15) 0.8045(10) 0.085(5) Uani 0.25 1 d D . P B 3
H17O H 0.6742 0.6362 0.7913 0.127 Uiso 0.25 1 d R U P B 3
C41 C 0.7188(10) 0.6599(17) 0.7694(13) 0.085(5) Uani 0.25 1 d D . P B 3
H41A H 0.7024 0.6346 0.7276 0.102 Uiso 0.25 1 calc R U P B 3
H41B H 0.7489 0.6368 0.7854 0.102 Uiso 0.25 1 calc R U P B 3
C42 C 0.7168(10) 0.7813(16) 0.7709(14) 0.085(5) Uani 0.25 1 d D . P B 3
H42A H 0.7355 0.8119 0.7563 0.127 Uiso 0.25 1 calc R U P B 3
H42B H 0.7263 0.8051 0.8121 0.127 Uiso 0.25 1 calc R U P B 3
H42C H 0.6872 0.8049 0.7452 0.127 Uiso 0.25 1 calc R U P B 3

loop_
_atom_site_aniso_label
_atom_site_aniso_U_11
_atom_site_aniso_U_22
_atom_site_aniso_U_33
_atom_site_aniso_U_23
_atom_site_aniso_U_13
_atom_site_aniso_U_12
Cu1 0.0277(2) 0.0334(3) 0.0284(3) -0.0001(2) 0.0153(2) 0.00013(19)
Cu2 0.0287(3) 0.0306(3) 0.0286(3) 0.00060(19) 0.0160(2) 0.00063(19)
Si1 0.0286(5) 0.0325(6) 0.0290(7) -0.0009(4) 0.0149(5) 0.0014(4)
Si2 0.0287(5) 0.0313(6) 0.0301(7) -0.0016(4) 0.0154(5) 0.0005(4)
Si3 0.0304(6) 0.0294(5) 0.0292(7) -0.0011(4) 0.0169(5) 0.0002(4)
Si4 0.0301(6) 0.0317(6) 0.0309(7) 0.0005(4) 0.0177(5) 0.0002(4)
Si5 0.0301(5) 0.0305(5) 0.0295(7) -0.0006(4) 0.0173(5) -0.0010(4)
Si6 0.0286(5) 0.0323(6) 0.0289(7) -0.0014(4) 0.0160(5) -0.0018(4)
Na1 0.0363(9) 0.0462(10) 0.0327(11) 0.0013(8) 0.0185(8) -0.0004(8)
Na2 0.0346(9) 0.0426(10) 0.0370(11) 0.0011(8) 0.0165(8) 0.0005(8)
O1 0.0331(16) 0.0371(16) 0.0289(18) 0.0000(12) 0.0134(13) 0.0041(12)
O2 0.0321(15) 0.0331(15) 0.0295(17) -0.0026(12) 0.0165(13) 0.0000(12)
O3 0.0306(15) 0.0338(15) 0.0279(17) -0.0021(11) 0.0151(13) -0.0020(12)
O4 0.0348(16) 0.0331(15) 0.0316(18) -0.0018(12) 0.0198(13) -0.0013(12)
O5 0.0285(14) 0.0330(15) 0.0329(18) -0.0022(12) 0.0170(13) -0.0026(12)
O6 0.0288(14) 0.0334(15) 0.0326(18) 0.0009(12) 0.0172(13) 0.0006(12)
O7 0.0276(14) 0.0439(17) 0.0256(17) -0.0035(12) 0.0133(12) -0.0011(12)
O8 0.0278(14) 0.0364(16) 0.0314(18) -0.0017(12) 0.0143(13) 0.0001(12)
O9 0.0301(15) 0.0416(17) 0.0286(18) -0.0031(12) 0.0158(13) -0.0010(12)
O10 0.0299(15) 0.0428(17) 0.0272(18) 0.0003(12) 0.0160(13) -0.0007(12)
O11 0.0327(15) 0.0375(16) 0.0290(18) 0.0017(12) 0.0187(13) 0.0017(12)
O12 0.0297(15) 0.0489(18) 0.0266(18) -0.0020(13) 0.0166(13) -0.0023(13)
C1 0.031(2) 0.033(2) 0.032(2) -0.0014(17) 0.0158(18) 0.0009(16)
C2 0.040(2) 0.034(2) 0.041(3) 0.0026(18) 0.021(2) -0.0011(18)
C3 0.056(3) 0.038(2) 0.047(3) 0.008(2) 0.026(3) 0.001(2)
C4 0.039(3) 0.044(3) 0.042(3) 0.006(2) 0.008(2) 0.005(2)
C5 0.030(2) 0.060(3) 0.052(4) 0.011(3) 0.012(2) 0.005(2)
C6 0.033(2) 0.050(3) 0.047(3) 0.009(2) 0.019(2) 0.001(2)
C7 0.032(2) 0.037(2) 0.036(3) -0.0066(18) 0.0195(19) -0.0040(17)
C8 0.035(2) 0.049(3) 0.038(3) -0.005(2) 0.017(2) -0.003(2)
C9 0.033(2) 0.071(4) 0.043(3) -0.011(3) 0.015(2) -0.008(2)
C10 0.041(3) 0.065(3) 0.056(4) -0.028(3) 0.032(3) -0.022(2)
C11 0.052(3) 0.047(3) 0.056(4) -0.017(2) 0.034(3) -0.012(2)
C12 0.040(2) 0.040(2) 0.044(3) -0.007(2) 0.024(2) -0.0034(19)
C13 0.033(2) 0.031(2) 0.035(3) 0.0015(17) 0.0174(19) 0.0007(16)
C14 0.043(3) 0.038(2) 0.036(3) 0.0012(19) 0.021(2) -0.0008(19)
C15 0.051(3) 0.041(3) 0.054(4) 0.009(2) 0.026(3) -0.003(2)
C16 0.065(4) 0.031(2) 0.045(3) -0.001(2) 0.023(3) 0.000(2)
C17 0.050(3) 0.038(2) 0.046(3) -0.005(2) 0.025(2) 0.004(2)
C18 0.044(3) 0.038(2) 0.033(3) -0.0022(18) 0.022(2) -0.0021(19)
C19 0.034(2) 0.031(2) 0.038(3) 0.0015(17) 0.0205(19) -0.0010(16)
C20 0.042(3) 0.039(2) 0.041(3) 0.0000(19) 0.025(2) -0.0001(19)
C21 0.054(3) 0.044(3) 0.047(3) -0.002(2) 0.036(3) 0.001(2)
C22 0.051(3) 0.037(2) 0.064(4) 0.003(2) 0.042(3) 0.007(2)
C23 0.048(3) 0.049(3) 0.063(4) 0.009(3) 0.029(3) 0.018(2)
C24 0.044(3) 0.046(3) 0.044(3) 0.003(2) 0.024(2) 0.010(2)
C25 0.037(2) 0.041(2) 0.035(3) -0.0020(18) 0.022(2) -0.0047(18)
C26 0.038(2) 0.043(2) 0.040(3) -0.004(2) 0.024(2) -0.0042(19)
C27 0.047(3) 0.064(3) 0.048(4) -0.005(3) 0.031(3) -0.010(3)
C28 0.067(4) 0.059(3) 0.066(4) -0.004(3) 0.047(3) -0.023(3)
C29 0.076(4) 0.041(3) 0.066(4) -0.002(3) 0.048(3) -0.014(3)
C30 0.056(3) 0.042(3) 0.045(3) -0.001(2) 0.032(3) -0.006(2)
C31 0.037(2) 0.035(2) 0.033(3) -0.0023(17) 0.0204(19) 0.0003(17)
C32 0.052(3) 0.039(3) 0.064(4) 0.005(3) 0.007(3) -0.002(2)
C33 0.066(4) 0.044(3) 0.084(5) 0.003(3) -0.004(4) -0.016(3)
C34 0.071(4) 0.034(3) 0.062(4) -0.001(2) 0.023(3) -0.007(3)
C35 0.053(3) 0.036(2) 0.047(3) 0.006(2) 0.026(3) 0.008(2)
C36 0.037(2) 0.041(2) 0.038(3) 0.0030(19) 0.018(2) 0.0024(19)
O13 0.049(2) 0.0392(17) 0.037(2) 0.0011(14) 0.0181(16) -0.0042(15)
O14 0.050(2) 0.0441(19) 0.041(2) 0.0084(15) 0.0249(17) 0.0014(15)
O15 0.061(3) 0.064(3) 0.081(3) 0.015(2) 0.048(3) 0.012(2)
C37 0.064(3) 0.087(4) 0.077(4) 0.017(3) 0.037(3) 0.025(3)
C38 0.064(3) 0.087(4) 0.077(4) 0.017(3) 0.037(3) 0.025(3)
O16 0.034(4) 0.098(8) 0.076(8) 0.011(6) 0.031(5) -0.004(5)
C39 0.080(7) 0.107(9) 0.066(7) -0.002(6) 0.033(6) -0.037(7)
C40 0.080(7) 0.107(9) 0.066(7) -0.002(6) 0.033(6) -0.037(7)
O16A 0.038(6) 0.061(8) 0.074(10) -0.003(6) 0.035(6) -0.012(5)
C39A 0.038(6) 0.061(8) 0.074(10) -0.003(6) 0.035(6) -0.012(5)
C40A 0.038(6) 0.061(8) 0.074(10) -0.003(6) 0.035(6) -0.012(5)
O17 0.070(10) 0.089(11) 0.077(12) 0.012(8) 0.020(8) -0.010(8)
C41 0.070(10) 0.089(11) 0.077(12) 0.012(8) 0.020(8) -0.010(8)
C42 0.070(10) 0.089(11) 0.077(12) 0.012(8) 0.020(8) -0.010(8)

loop_
_atom_type_symbol
_atom_type_description
_atom_type_scat_dispersion_real
_atom_type_scat_dispersion_imag
_atom_type_scat_source
C C 0.0040 0.0018 'International Tables Vol C Tables 4.2.6.8 and 6.1.1.4'
H H 0.0000 0.0000 'International Tables Vol C Tables 4.2.6.8 and 6.1.1.4'
O O 0.0129 0.0068 'International Tables Vol C Tables 4.2.6.8 and 6.1.1.4'
Na Na 0.0406 0.0278 'International Tables Vol C Tables 4.2.6.8 and 6.1.1.4'
Si Si 0.0888 0.0777 'International Tables Vol C Tables 4.2.6.8 and 6.1.1.4'
Cu Cu 0.3116 1.3815 'International Tables Vol C Tables 4.2.6.8 and 6.1.1.4'

loop_
_geom_angle_atom_site_label_1
_geom_angle_atom_site_label_2
_geom_angle_atom_site_label_3
_geom_angle
_geom_angle_site_symmetry_1
_geom_angle_site_symmetry_3
_geom_angle_publ_flag
O7 Cu1 O11 91.14(13) . . ?
O7 Cu1 O12 95.91(13) . 2_656 ?
O11 Cu1 O12 172.60(14) . 2_656 ?
O7 Cu1 O12 173.34(12) . . ?
O11 Cu1 O12 95.46(13) . . ?
O12 Cu1 O12 77.53(14) 2_656 . ?
O10 Cu2 O8 89.93(13) . 2_656 ?
O10 Cu2 O9 173.91(13) . 2_656 ?
O8 Cu2 O9 95.33(13) 2_656 2_656 ?
O10 Cu2 O9 96.24(13) . . ?
O8 Cu2 O9 173.81(13) 2_656 . ?
O9 Cu2 O9 78.48(15) 2_656 . ?
O7 Si1 O1 113.52(17) . . ?
O7 Si1 O6 111.24(17) . 2_656 ?
O1 Si1 O6 105.02(17) . 2_656 ?
O7 Si1 C1 112.50(19) . . ?
O1 Si1 C1 106.52(19) . . ?
O6 Si1 C1 107.55(18) 2_656 . ?
O8 Si2 O1 113.62(17) . . ?
O8 Si2 O2 110.80(17) . . ?
O1 Si2 O2 106.62(17) . . ?
O8 Si2 C7 110.17(19) . . ?
O1 Si2 C7 106.1(2) . . ?
O2 Si2 C7 109.36(18) . . ?
O9 Si3 O3 109.90(17) . . ?
O9 Si3 O2 109.46(17) . . ?
O3 Si3 O2 106.55(17) . . ?
O9 Si3 C13 112.7(2) . . ?
O3 Si3 C13 109.44(18) . . ?
O2 Si3 C13 108.54(19) . . ?
O10 Si4 O3 112.14(17) . . ?
O10 Si4 O4 111.40(17) . . ?
O3 Si4 O4 105.57(17) . . ?
O10 Si4 C19 113.7(2) . . ?
O3 Si4 C19 107.51(19) . . ?
O4 Si4 C19 105.97(18) . . ?
O11 Si5 O4 112.84(17) . . ?
O11 Si5 O5 110.58(17) . . ?
O4 Si5 O5 107.95(17) . . ?
O11 Si5 C25 112.8(2) . . ?
O4 Si5 C25 105.24(19) . . ?
O5 Si5 C25 107.11(19) . . ?
O12 Si6 O6 110.88(17) . . ?
O12 Si6 O5 108.53(17) . . ?
O6 Si6 O5 104.08(16) . . ?
O12 Si6 C31 111.50(19) . . ?
O6 Si6 C31 110.9(2) . . ?
O5 Si6 C31 110.64(18) . . ?
O11 Na1 O13 117.40(14) . . ?
O11 Na1 O7 73.93(12) . . ?
O13 Na1 O7 126.35(15) . . ?
O11 Na1 O14 127.07(15) . . ?
O13 Na1 O14 104.66(15) . . ?
O7 Na1 O14 106.23(14) . . ?
O11 Na1 O13 92.29(12) . 5_666 ?
O13 Na1 O13 81.00(14) . 5_666 ?
O7 Na1 O13 152.56(14) . 5_666 ?
O14 Na1 O13 63.05(12) . 5_666 ?
O10 Na2 O16 123.6(3) . . ?
O15 Na2 O16 89.3(3) . . ?
O10 Na2 O16A 135.8(5) . . ?
O15 Na2 O16A 100.2(5) . . ?
O10 Na2 O8 69.28(12) . 2_656 ?
O15 Na2 O8 73.33(13) . 2_656 ?
O16 Na2 O8 159.5(3) . 2_656 ?
O16A Na2 O8 154.9(5) . 2_656 ?
O10 Na2 O5 85.54(12) . . ?
O15 Na2 O5 165.90(15) . . ?
O16 Na2 O5 80.2(3) . . ?
O16A Na2 O5 72.0(5) . . ?
O8 Na2 O5 118.66(12) 2_656 . ?
O10 Na2 O6 117.87(12) . . ?
O15 Na2 O6 132.25(16) . . ?
O16 Na2 O6 100.8(3) . . ?
O16A Na2 O6 83.2(4) . . ?
O8 Na2 O6 83.83(11) 2_656 . ?
O5 Na2 O6 59.76(11) . . ?
Si2 O1 Si1 138.7(2) . . ?
Si3 O2 Si2 130.7(2) . . ?
Si3 O3 Si4 128.5(2) . . ?
Si5 O4 Si4 136.3(2) . . ?
Si6 O5 Si5 127.08(19) . . ?
Si6 O5 Na2 98.17(15) . . ?
Si5 O5 Na2 123.06(16) . . ?
Si6 O6 Si1 125.96(19) . 2_656 ?
Si6 O6 Na2 94.10(14) . . ?
Si1 O6 Na2 125.51(16) 2_656 . ?
Si1 O7 Cu1 133.37(19) . . ?
Si1 O7 Na1 125.70(18) . . ?
Cu1 O7 Na1 97.15(13) . . ?
Si2 O8 Cu2 134.58(18) . 2_656 ?
Si2 O8 Na2 121.18(17) . 2_656 ?
Cu2 O8 Na2 94.24(13) 2_656 2_656 ?
Si3 O9 Cu2 130.78(19) . 2_656 ?
Si3 O9 Cu2 128.22(18) . . ?
Cu2 O9 Cu2 100.50(14) 2_656 . ?
Si4 O10 Cu2 133.95(19) . . ?
Si4 O10 Na2 121.57(17) . . ?
Cu2 O10 Na2 98.00(14) . . ?
Si5 O11 Cu1 131.79(19) . . ?
Si5 O11 Na1 122.68(18) . . ?
Cu1 O11 Na1 97.26(14) . . ?
Si6 O12 Cu1 127.78(19) . 2_656 ?
Si6 O12 Cu1 128.94(18) . . ?
Cu1 O12 Cu1 102.40(14) 2_656 . ?
C6 C1 C2 117.3(4) . . ?
C6 C1 Si1 119.6(4) . . ?
C2 C1 Si1 123.0(3) . . ?
C3 C2 C1 121.1(5) . . ?
C3 C2 H2 119.4 . . ?
C1 C2 H2 119.4 . . ?
C4 C3 C2 120.4(5) . . ?
C4 C3 H3 119.8 . . ?
C2 C3 H3 119.8 . . ?
C5 C4 C3 119.2(5) . . ?
C5 C4 H4 120.4 . . ?
C3 C4 H4 120.4 . . ?
C4 C5 C6 120.0(5) . . ?
C4 C5 H5 120.0 . . ?
C6 C5 H5 120.0 . . ?
C5 C6 C1 121.9(5) . . ?
C5 C6 H6 119.1 . . ?
C1 C6 H6 119.1 . . ?
C12 C7 C8 117.4(4) . . ?
C12 C7 Si2 120.0(4) . . ?
C8 C7 Si2 122.5(4) . . ?
C7 C8 C9 121.4(5) . . ?
C7 C8 H8 119.3 . . ?
C9 C8 H8 119.3 . . ?
C10 C9 C8 119.3(5) . . ?
C10 C9 H9 120.4 . . ?
C8 C9 H9 120.4 . . ?
C11 C10 C9 120.6(5) . . ?
C11 C10 H10 119.7 . . ?
C9 C10 H10 119.7 . . ?
C10 C11 C12 119.5(5) . . ?
C10 C11 H11 120.2 . . ?
C12 C11 H11 120.2 . . ?
C11 C12 C7 121.8(5) . . ?
C11 C12 H12 119.1 . . ?
C7 C12 H12 119.1 . . ?
C18 C13 C14 117.9(4) . . ?
C18 C13 Si3 121.5(3) . . ?
C14 C13 Si3 120.6(4) . . ?
C15 C14 C13 121.3(5) . . ?
C15 C14 H14 119.3 . . ?
C13 C14 H14 119.3 . . ?
C16 C15 C14 120.0(5) . . ?
C16 C15 H15 120.0 . . ?
C14 C15 H15 120.0 . . ?
C15 C16 C17 119.9(5) . . ?
C15 C16 H16 120.0 . . ?
C17 C16 H16 120.0 . . ?
C16 C17 C18 120.2(5) . . ?
C16 C17 H17 119.9 . . ?
C18 C17 H17 119.9 . . ?
C13 C18 C17 120.6(4) . . ?
C13 C18 H18 119.7 . . ?
C17 C18 H18 119.7 . . ?
C20 C19 C24 117.4(4) . . ?
C20 C19 Si4 121.4(4) . . ?
C24 C19 Si4 121.3(4) . . ?
C19 C20 C21 121.9(5) . . ?
C19 C20 H20 119.0 . . ?
C21 C20 H20 119.0 . . ?
C22 C21 C20 119.7(5) . . ?
C22 C21 H21 120.1 . . ?
C20 C21 H21 120.1 . . ?
C21 C22 C23 120.1(5) . . ?
C21 C22 H22 119.9 . . ?
C23 C22 H22 119.9 . . ?
C24 C23 C22 119.6(5) . . ?
C24 C23 H23 120.2 . . ?
C22 C23 H23 120.2 . . ?
C23 C24 C19 121.2(5) . . ?
C23 C24 H24 119.4 . . ?
C19 C24 H24 119.4 . . ?
C26 C25 C30 117.7(4) . . ?
C26 C25 Si5 122.5(4) . . ?
C30 C25 Si5 119.7(3) . . ?
C27 C26 C25 121.1(5) . . ?
C27 C26 H26 119.4 . . ?
C25 C26 H26 119.4 . . ?
C28 C27 C26 119.9(5) . . ?
C28 C27 H27 120.0 . . ?
C26 C27 H27 120.0 . . ?
C29 C28 C27 120.1(5) . . ?
C29 C28 H28 119.9 . . ?
C27 C28 H28 119.9 . . ?
C28 C29 C30 119.8(5) . . ?
C28 C29 H29 120.1 . . ?
C30 C29 H29 120.1 . . ?
C29 C30 C25 121.4(5) . . ?
C29 C30 H30 119.3 . . ?
C25 C30 H30 119.3 . . ?
C32 C31 C36 117.3(5) . . ?
C32 C31 Si6 121.8(4) . . ?
C36 C31 Si6 120.9(4) . . ?
C31 C32 C33 120.8(6) . . ?
C31 C32 H32 119.6 . . ?
C33 C32 H32 119.6 . . ?
C34 C33 C32 119.8(6) . . ?
C34 C33 H33 120.1 . . ?
C32 C33 H33 120.1 . . ?
C35 C34 C33 120.6(5) . . ?
C35 C34 H34 119.7 . . ?
C33 C34 H34 119.7 . . ?
C34 C35 C36 119.0(5) . . ?
C34 C35 H35 120.5 . . ?
C36 C35 H35 120.5 . . ?
C31 C36 C35 122.3(5) . . ?
C31 C36 H36 118.8 . . ?
C35 C36 H36 118.8 . . ?
Na1 O13 Na1 99.00(14) . 5_666 ?
Na1 O13 H13A 109.3 . . ?
Na1 O13 H13A 93.6 5_666 . ?
Na1 O13 H13B 109.4 . . ?
Na1 O13 H13B 133.9 5_666 . ?
H13A O13 H13B 109.4 . . ?
Na1 O14 H14A 109.4 . . ?
Na1 O14 H14B 109.3 . . ?
H14A O14 H14B 109.5 . . ?
C37 O15 Na2 155.8(5) . . ?
C37 O15 H15O 97.6 . . ?
Na2 O15 H15O 97.5 . . ?
O15 C37 C38 110.1(3) . . ?
O15 C37 H37A 109.6 . . ?
C38 C37 H37A 109.6 . . ?
O15 C37 H37B 109.6 . . ?
C38 C37 H37B 109.6 . . ?
H37A C37 H37B 108.1 . . ?
C37 C38 H38A 109.5 . . ?
C37 C38 H38B 109.5 . . ?
H38A C38 H38B 109.5 . . ?
C37 C38 H38C 109.5 . . ?
H38A C38 H38C 109.5 . . ?
H38B C38 H38C 109.5 . . ?
C39 O16 Na2 138.6(10) . . ?
C39 O16 H16O 108.7 . . ?
Na2 O16 H16O 112.1 . . ?
O16 C39 C40 110.0(3) . . ?
O16 C39 H39A 109.7 . . ?
C40 C39 H39A 109.7 . . ?
O16 C39 H39B 109.7 . . ?
C40 C39 H39B 109.7 . . ?
H39A C39 H39B 108.2 . . ?
C39 C40 H40A 109.5 . . ?
C39 C40 H40B 109.5 . . ?
H40A C40 H40B 109.5 . . ?
C39 C40 H40C 109.5 . . ?
H40A C40 H40C 109.5 . . ?
H40B C40 H40C 109.5 . . ?
C39A O16A Na2 140.0(14) . . ?
C39A O16A H16A 101.4 . . ?
Na2 O16A H16A 101.7 . . ?
O16A C39A C40A 110.0(3) . . ?
O16A C39A H39C 109.7 . . ?
C40A C39A H39C 109.7 . . ?
O16A C39A H39D 109.7 . . ?
C40A C39A H39D 109.7 . . ?
H39C C39A H39D 108.2 . . ?
C39A C40A H40D 109.5 . . ?
C39A C40A H40E 109.5 . . ?
H40D C40A H40E 109.5 . . ?
C39A C40A H40F 109.5 . . ?
H40D C40A H40F 109.5 . . ?
H40E C40A H40F 109.5 . . ?
C41 O17 H17O 110.7 . . ?
O17 C41 C42 110.2(3) . . ?
O17 C41 H41A 109.6 . . ?
C42 C41 H41A 109.6 . . ?
O17 C41 H41B 109.6 . . ?
C42 C41 H41B 109.6 . . ?
H41A C41 H41B 108.1 . . ?
C41 C42 H42A 109.5 . . ?
C41 C42 H42B 109.5 . . ?
H42A C42 H42B 109.5 . . ?
C41 C42 H42C 109.5 . . ?
H42A C42 H42C 109.5 . . ?
H42B C42 H42C 109.5 . . ?

loop_
_geom_bond_atom_site_label_1
_geom_bond_atom_site_label_2
_geom_bond_distance
_geom_bond_site_symmetry_2
_geom_bond_publ_flag
Cu1 O7 1.912(3) . ?
Cu1 O11 1.918(3) . ?
Cu1 O12 1.951(3) 2_656 ?
Cu1 O12 1.952(3) . ?
Cu1 Cu1 3.0417(11) 2_656 ?
Cu2 O10 1.904(3) . ?
Cu2 O8 1.915(3) 2_656 ?
Cu2 O9 1.949(3) 2_656 ?
Cu2 O9 1.964(3) . ?
Cu2 Cu2 3.0082(11) 2_656 ?
Si1 O7 1.590(3) . ?
Si1 O1 1.633(3) . ?
Si1 O6 1.659(3) 2_656 ?
Si1 C1 1.863(5) . ?
Si2 O8 1.582(3) . ?
Si2 O1 1.630(3) . ?
Si2 O2 1.651(3) . ?
Si2 C7 1.870(5) . ?
Si3 O9 1.613(3) . ?
Si3 O3 1.624(3) . ?
Si3 O2 1.641(3) . ?
Si3 C13 1.865(5) . ?
Si4 O10 1.584(3) . ?
Si4 O3 1.647(3) . ?
Si4 O4 1.651(3) . ?
Si4 C19 1.862(5) . ?
Si5 O11 1.591(3) . ?
Si5 O4 1.643(3) . ?
Si5 O5 1.650(3) . ?
Si5 C25 1.865(5) . ?
Si6 O12 1.606(3) . ?
Si6 O6 1.630(3) . ?
Si6 O5 1.642(3) . ?
Si6 C31 1.864(5) . ?
Na1 O11 2.270(4) . ?
Na1 O13 2.278(4) . ?
Na1 O7 2.279(3) . ?
Na1 O14 2.340(4) . ?
Na1 O13 2.832(4) 5_666 ?
Na2 O10 2.320(4) . ?
Na2 O15 2.322(4) . ?
Na2 O16 2.331(9) . ?
Na2 O16A 2.356(14) . ?
Na2 O8 2.425(4) 2_656 ?
Na2 O5 2.529(4) . ?
Na2 O6 2.646(4) . ?
C1 C6 1.391(6) . ?
C1 C2 1.395(6) . ?
C2 C3 1.392(7) . ?
C2 H2 0.9500 . ?
C3 C4 1.386(8) . ?
C3 H3 0.9500 . ?
C4 C5 1.381(8) . ?
C4 H4 0.9500 . ?
C5 C6 1.389(7) . ?
C5 H5 0.9500 . ?
C6 H6 0.9500 . ?
C7 C12 1.395(7) . ?
C7 C8 1.397(7) . ?
C8 C9 1.399(7) . ?
C8 H8 0.9500 . ?
C9 C10 1.383(8) . ?
C9 H9 0.9500 . ?
C10 C11 1.380(9) . ?
C10 H10 0.9500 . ?
C11 C12 1.389(7) . ?
C11 H11 0.9500 . ?
C12 H12 0.9500 . ?
C13 C18 1.393(6) . ?
C13 C14 1.403(6) . ?
C14 C15 1.387(7) . ?
C14 H14 0.9500 . ?
C15 C16 1.378(8) . ?
C15 H15 0.9500 . ?
C16 C17 1.385(8) . ?
C16 H16 0.9500 . ?
C17 C18 1.400(7) . ?
C17 H17 0.9500 . ?
C18 H18 0.9500 . ?
C19 C20 1.385(7) . ?
C19 C24 1.397(7) . ?
C20 C21 1.395(6) . ?
C20 H20 0.9500 . ?
C21 C22 1.361(8) . ?
C21 H21 0.9500 . ?
C22 C23 1.395(8) . ?
C22 H22 0.9500 . ?
C23 C24 1.389(7) . ?
C23 H23 0.9500 . ?
C24 H24 0.9500 . ?
C25 C26 1.401(6) . ?
C25 C30 1.403(7) . ?
C26 C27 1.396(7) . ?
C26 H26 0.9500 . ?
C27 C28 1.390(8) . ?
C27 H27 0.9500 . ?
C28 C29 1.385(8) . ?
C28 H28 0.9500 . ?
C29 C30 1.395(7) . ?
C29 H29 0.9500 . ?
C30 H30 0.9500 . ?
C31 C32 1.381(7) . ?
C31 C36 1.382(7) . ?
C32 C33 1.396(8) . ?
C32 H32 0.9500 . ?
C33 C34 1.381(9) . ?
C33 H33 0.9500 . ?
C34 C35 1.351(8) . ?
C34 H34 0.9500 . ?
C35 C36 1.396(7) . ?
C35 H35 0.9500 . ?
C36 H36 0.9500 . ?
O13 H13A 0.9003 . ?
O13 H13B 0.9000 . ?
O14 H14A 0.8998 . ?
O14 H14B 0.8998 . ?
O15 C37 1.427(3) . ?
O15 H15O 0.9001 . ?
C37 C38 1.522(3) . ?
C37 H37A 0.9900 . ?
C37 H37B 0.9900 . ?
C38 H38A 0.9800 . ?
C38 H38B 0.9800 . ?
C38 H38C 0.9800 . ?
O16 C39 1.429(3) . ?
O16 H16O 0.8999 . ?
C39 C40 1.524(3) . ?
C39 H39A 0.9900 . ?
C39 H39B 0.9900 . ?
C40 H40A 0.9800 . ?
C40 H40B 0.9800 . ?
C40 H40C 0.9800 . ?
O16A C39A 1.430(3) . ?
O16A H16A 0.9000 . ?
C39A C40A 1.524(3) . ?
C39A H39C 0.9900 . ?
C39A H39D 0.9900 . ?
C40A H40D 0.9800 . ?
C40A H40E 0.9800 . ?
C40A H40F 0.9800 . ?
O17 C41 1.427(3) . ?
O17 H17O 0.9001 . ?
C41 C42 1.524(3) . ?
C41 H41A 0.9900 . ?
C41 H41B 0.9900 . ?
C42 H42A 0.9800 . ?
C42 H42B 0.9800 . ?
C42 H42C 0.9800 . ?

loop_
_geom_torsion_atom_site_label_1
_geom_torsion_atom_site_label_2
_geom_torsion_atom_site_label_3
_geom_torsion_atom_site_label_4
_geom_torsion
_geom_torsion_site_symmetry_1
_geom_torsion_site_symmetry_2
_geom_torsion_site_symmetry_3
_geom_torsion_site_symmetry_4
_geom_torsion_publ_flag
O8 Si2 O1 Si1 36.9(4) . . . . ?
O2 Si2 O1 Si1 -85.5(3) . . . . ?
C7 Si2 O1 Si1 158.0(3) . . . . ?
O7 Si1 O1 Si2 64.0(4) . . . . ?
O6 Si1 O1 Si2 -57.8(3) 2_656 . . . ?
C1 Si1 O1 Si2 -171.7(3) . . . . ?
O9 Si3 O2 Si2 -24.9(3) . . . . ?
O3 Si3 O2 Si2 -143.7(2) . . . . ?
C13 Si3 O2 Si2 98.5(3) . . . . ?
O8 Si2 O2 Si3 3.1(3) . . . . ?
O1 Si2 O2 Si3 127.2(2) . . . . ?
C7 Si2 O2 Si3 -118.5(3) . . . . ?
O9 Si3 O3 Si4 35.6(3) . . . . ?
O2 Si3 O3 Si4 154.1(2) . . . . ?
C13 Si3 O3 Si4 -88.7(3) . . . . ?
O10 Si4 O3 Si3 -14.8(3) . . . . ?
O4 Si4 O3 Si3 -136.3(2) . . . . ?
C19 Si4 O3 Si3 110.9(3) . . . . ?
O11 Si5 O4 Si4 -69.9(3) . . . . ?
O5 Si5 O4 Si4 52.6(3) . . . . ?
C25 Si5 O4 Si4 166.8(3) . . . . ?
O10 Si4 O4 Si5 -33.9(4) . . . . ?
O3 Si4 O4 Si5 88.0(3) . . . . ?
C19 Si4 O4 Si5 -158.1(3) . . . . ?
O12 Si6 O5 Si5 43.2(3) . . . . ?
O6 Si6 O5 Si5 161.3(2) . . . . ?
C31 Si6 O5 Si5 -79.5(3) . . . . ?
O12 Si6 O5 Na2 -99.89(17) . . . . ?
O6 Si6 O5 Na2 18.25(17) . . . . ?
C31 Si6 O5 Na2 137.48(18) . . . . ?
O11 Si5 O5 Si6 -15.0(3) . . . . ?
O4 Si5 O5 Si6 -138.9(2) . . . . ?
C25 Si5 O5 Si6 108.2(3) . . . . ?
O11 Si5 O5 Na2 119.76(19) . . . . ?
O4 Si5 O5 Na2 -4.1(2) . . . . ?
C25 Si5 O5 Na2 -117.0(2) . . . . ?
O12 Si6 O6 Si1 -41.3(3) . . . 2_656 ?
O5 Si6 O6 Si1 -157.8(2) . . . 2_656 ?
C31 Si6 O6 Si1 83.2(3) . . . 2_656 ?
O12 Si6 O6 Na2 99.23(16) . . . . ?
O5 Si6 O6 Na2 -17.28(16) . . . . ?
C31 Si6 O6 Na2 -136.30(16) . . . . ?
O1 Si1 O7 Cu1 -99.6(3) . . . . ?
O6 Si1 O7 Cu1 18.6(3) 2_656 . . . ?
C1 Si1 O7 Cu1 139.3(3) . . . . ?
O1 Si1 O7 Na1 53.2(3) . . . . ?
O6 Si1 O7 Na1 171.40(19) 2_656 . . . ?
C1 Si1 O7 Na1 -67.9(3) . . . . ?
O1 Si2 O8 Cu2 -102.7(3) . . . 2_656 ?
O2 Si2 O8 Cu2 17.3(3) . . . 2_656 ?
C7 Si2 O8 Cu2 138.4(3) . . . 2_656 ?
O1 Si2 O8 Na2 33.1(2) . . . 2_656 ?
O2 Si2 O8 Na2 153.11(17) . . . 2_656 ?
C7 Si2 O8 Na2 -85.7(2) . . . 2_656 ?
O3 Si3 O9 Cu2 150.4(2) . . . 2_656 ?
O2 Si3 O9 Cu2 33.7(3) . . . 2_656 ?
C13 Si3 O9 Cu2 -87.2(3) . . . 2_656 ?
O3 Si3 O9 Cu2 -39.2(3) . . . . ?
O2 Si3 O9 Cu2 -155.9(2) . . . . ?
C13 Si3 O9 Cu2 83.2(3) . . . . ?
O3 Si4 O10 Cu2 -7.6(3) . . . . ?
O4 Si4 O10 Cu2 110.5(3) . . . . ?
C19 Si4 O10 Cu2 -129.8(3) . . . . ?
O3 Si4 O10 Na2 -152.59(17) . . . . ?
O4 Si4 O10 Na2 -34.5(2) . . . . ?
C19 Si4 O10 Na2 85.2(2) . . . . ?
O4 Si5 O11 Cu1 96.1(3) . . . . ?
O5 Si5 O11 Cu1 -24.9(3) . . . . ?
C25 Si5 O11 Cu1 -144.8(2) . . . . ?
O4 Si5 O11 Na1 -44.6(2) . . . . ?
O5 Si5 O11 Na1 -165.66(17) . . . . ?
C25 Si5 O11 Na1 74.4(3) . . . . ?
O6 Si6 O12 Cu1 39.8(3) . . . 2_656 ?
O5 Si6 O12 Cu1 153.5(2) . . . 2_656 ?
C31 Si6 O12 Cu1 -84.4(3) . . . 2_656 ?
O6 Si6 O12 Cu1 -152.8(2) . . . . ?
O5 Si6 O12 Cu1 -39.1(3) . . . . ?
C31 Si6 O12 Cu1 83.0(3) . . . . ?
O7 Si1 C1 C6 -169.8(4) . . . . ?
O1 Si1 C1 C6 65.2(4) . . . . ?
O6 Si1 C1 C6 -47.0(4) 2_656 . . . ?
O7 Si1 C1 C2 10.6(5) . . . . ?
O1 Si1 C1 C2 -114.4(4) . . . . ?
O6 Si1 C1 C2 133.4(4) 2_656 . . . ?
C6 C1 C2 C3 -1.2(7) . . . . ?
Si1 C1 C2 C3 178.4(4) . . . . ?
C1 C2 C3 C4 2.3(8) . . . . ?
C2 C3 C4 C5 -0.9(9) . . . . ?
C3 C4 C5 C6 -1.5(9) . . . . ?
C4 C5 C6 C1 2.6(9) . . . . ?
C2 C1 C6 C5 -1.3(8) . . . . ?
Si1 C1 C6 C5 179.2(5) . . . . ?
O8 Si2 C7 C12 -62.8(4) . . . . ?
O1 Si2 C7 C12 173.9(4) . . . . ?
O2 Si2 C7 C12 59.2(4) . . . . ?
O8 Si2 C7 C8 113.3(4) . . . . ?
O1 Si2 C7 C8 -10.1(5) . . . . ?
O2 Si2 C7 C8 -124.7(4) . . . . ?
C12 C7 C8 C9 -1.6(7) . . . . ?
Si2 C7 C8 C9 -177.8(4) . . . . ?
C7 C8 C9 C10 0.8(8) . . . . ?
C8 C9 C10 C11 0.6(8) . . . . ?
C9 C10 C11 C12 -1.1(8) . . . . ?
C10 C11 C12 C7 0.2(8) . . . . ?
C8 C7 C12 C11 1.1(7) . . . . ?
Si2 C7 C12 C11 177.4(4) . . . . ?
O9 Si3 C13 C18 -139.2(4) . . . . ?
O3 Si3 C13 C18 -16.6(5) . . . . ?
O2 Si3 C13 C18 99.3(4) . . . . ?
O9 Si3 C13 C14 42.8(5) . . . . ?
O3 Si3 C13 C14 165.5(4) . . . . ?
O2 Si3 C13 C14 -78.6(4) . . . . ?
C18 C13 C14 C15 -2.1(7) . . . . ?
Si3 C13 C14 C15 175.9(4) . . . . ?
C13 C14 C15 C16 3.0(8) . . . . ?
C14 C15 C16 C17 -1.8(9) . . . . ?
C15 C16 C17 C18 -0.4(9) . . . . ?
C14 C13 C18 C17 -0.1(7) . . . . ?
Si3 C13 C18 C17 -178.1(4) . . . . ?
C16 C17 C18 C13 1.3(8) . . . . ?
O10 Si4 C19 C20 160.9(3) . . . . ?
O3 Si4 C19 C20 36.2(4) . . . . ?
O4 Si4 C19 C20 -76.4(4) . . . . ?
O10 Si4 C19 C24 -19.1(5) . . . . ?
O3 Si4 C19 C24 -143.8(4) . . . . ?
O4 Si4 C19 C24 103.6(4) . . . . ?
C24 C19 C20 C21 -0.1(7) . . . . ?
Si4 C19 C20 C21 179.9(4) . . . . ?
C19 C20 C21 C22 -0.5(8) . . . . ?
C20 C21 C22 C23 0.8(8) . . . . ?
C21 C22 C23 C24 -0.5(8) . . . . ?
C22 C23 C24 C19 -0.1(9) . . . . ?
C20 C19 C24 C23 0.4(8) . . . . ?
Si4 C19 C24 C23 -179.6(4) . . . . ?
O11 Si5 C25 C26 -133.3(4) . . . . ?
O4 Si5 C25 C26 -9.9(5) . . . . ?
O5 Si5 C25 C26 104.8(4) . . . . ?
O11 Si5 C25 C30 50.1(5) . . . . ?
O4 Si5 C25 C30 173.5(4) . . . . ?
O5 Si5 C25 C30 -71.8(4) . . . . ?
C30 C25 C26 C27 0.3(8) . . . . ?
Si5 C25 C26 C27 -176.3(4) . . . . ?
C25 C26 C27 C28 -0.2(9) . . . . ?
C26 C27 C28 C29 0.8(10) . . . . ?
C27 C28 C29 C30 -1.6(10) . . . . ?
C28 C29 C30 C25 1.8(10) . . . . ?
C26 C25 C30 C29 -1.1(8) . . . . ?
Si5 C25 C30 C29 175.6(5) . . . . ?
O12 Si6 C31 C32 148.3(5) . . . . ?
O6 Si6 C31 C32 24.1(5) . . . . ?
O5 Si6 C31 C32 -90.8(5) . . . . ?
O12 Si6 C31 C36 -32.9(4) . . . . ?
O6 Si6 C31 C36 -157.0(4) . . . . ?
O5 Si6 C31 C36 88.0(4) . . . . ?
C36 C31 C32 C33 -0.5(10) . . . . ?
Si6 C31 C32 C33 178.4(6) . . . . ?
C31 C32 C33 C34 -2.8(13) . . . . ?
C32 C33 C34 C35 3.5(13) . . . . ?
C33 C34 C35 C36 -0.9(10) . . . . ?
C32 C31 C36 C35 3.1(8) . . . . ?
Si6 C31 C36 C35 -175.8(4) . . . . ?
C34 C35 C36 C31 -2.5(8) . . . . ?
Na2 O15 C37 C38 -98.4(9) . . . . ?
Na2 O16 C39 C40 102.6(12) . . . . ?
Na2 O16A C39A C40A 125.5(17) . . . . ?
